data_4511506
loop_
_publ_author_name
'Yamasaki, Ryu'
'Tanatani, Aya'
'Azumaya, Isao'
'Masu, Hyuma'
'Yamaguchi, Kentaro'
'Kagechika, Hiroyuki'

_publ_section_title
;
 Solvent-Dependent Conformational Switching ofN-Phenylhydroxamic Acid and
 Its Application in Crystal Engineering
;
_journal_issue 9
_journal_name_full 'Crystal Growth &amp; Design'
_journal_page_first 2007
_journal_paper_doi 10.1021/cg060151z
_journal_volume 6
_journal_year 2006
_chemical_formula_sum 'C13 H11 N O2'
_chemical_formula_weight 213.23
_chemical_name_systematic
; 
 ? 
;
_space_group_IT_number 4
_symmetry_cell_setting monoclinic
_symmetry_space_group_name_Hall 'P 2yb'
_symmetry_space_group_name_H-M 'P 1 21 1'
_atom_sites_solution_hydrogens geom
_atom_sites_solution_primary direct
_atom_sites_solution_secondary difmap
_audit_creation_method SHELXL-97
_cell_angle_alpha 90.00
_cell_angle_beta 100.222(3)
_cell_angle_gamma 90.00
_cell_formula_units_Z 4
_cell_length_a 5.499(2)
_cell_length_b 15.170(6)
_cell_length_c 12.288(5)
_cell_measurement_reflns_used 937
_cell_measurement_temperature 100
_cell_measurement_theta_max 22.134
_cell_measurement_theta_min 6.8835
_cell_volume 1008.8(7)
_computing_cell_refinement 'Bruker SMART'
_computing_data_collection 'Bruker SMART'
_computing_data_reduction 'Bruker SAINT'
_computing_molecular_graphics 'Bruker SHELXTL'
_computing_publication_material 'Bruker SHELXTL'
_computing_structure_refinement 'SHELXL-97 (Sheldrick, 1997)'
_computing_structure_solution 'SHELXS-97 (Sheldrick, 1990)'
_diffrn_ambient_temperature 100
_diffrn_measured_fraction_theta_full 0.863
_diffrn_measured_fraction_theta_max 0.863
_diffrn_measurement_device_type 'Bruker Samrt1000 CCD'
_diffrn_measurement_method 'phi and omega scans'
_diffrn_radiation_monochromator graphite
_diffrn_radiation_source 'fine-focus sealed tube'
_diffrn_radiation_type MoK\a
_diffrn_radiation_wavelength 0.71073
_diffrn_reflns_av_R_equivalents 0.0136
_diffrn_reflns_av_sigmaI/netI 0.0236
_diffrn_reflns_limit_h_max 5
_diffrn_reflns_limit_h_min -5
_diffrn_reflns_limit_k_max 13
_diffrn_reflns_limit_k_min -15
_diffrn_reflns_limit_l_max 11
_diffrn_reflns_limit_l_min -12
_diffrn_reflns_number 2086
_diffrn_reflns_theta_full 22.13
_diffrn_reflns_theta_max 22.13
_diffrn_reflns_theta_min 6.75
_exptl_absorpt_coefficient_mu 0.096
_exptl_absorpt_correction_T_max 0.9981
_exptl_absorpt_correction_T_min 0.9971
_exptl_absorpt_correction_type empirical
_exptl_absorpt_process_details 'SADABS Sheldrick 1996'
_exptl_crystal_colour colourless
_exptl_crystal_density_diffrn 1.404
_exptl_crystal_density_method 'not measured'
_exptl_crystal_description prismatic
_exptl_crystal_F_000 448
_exptl_crystal_size_max 0.03
_exptl_crystal_size_mid 0.03
_exptl_crystal_size_min 0.02
_refine_diff_density_max 0.210
_refine_diff_density_min -0.129
_refine_diff_density_rms 0.031
_refine_ls_abs_structure_details 'Flack H D (1983), Acta Cryst. A39, 876-881'
_refine_ls_abs_structure_Flack -0.3(10)
_refine_ls_extinction_method none
_refine_ls_goodness_of_fit_ref 1.041
_refine_ls_hydrogen_treatment constr
_refine_ls_matrix_type full
_refine_ls_number_parameters 291
_refine_ls_number_reflns 1688
_refine_ls_number_restraints 1
_refine_ls_restrained_S_all 1.041
_refine_ls_R_factor_all 0.0286
_refine_ls_R_factor_gt 0.0285
_refine_ls_shift/su_max 0.019
_refine_ls_shift/su_mean 0.003
_refine_ls_structure_factor_coef Fsqd
_refine_ls_weighting_details 'calc w=1/[\s^2^(Fo^2^)+(0.0663P)^2^+0.0515P] where P=(Fo^2^+2Fc^2^)/3'
_refine_ls_weighting_scheme calc
_refine_ls_wR_factor_gt 0.0759
_refine_ls_wR_factor_ref 0.0763
_reflns_number_gt 1674
_reflns_number_total 1688
_reflns_threshold_expression >2sigma(I)
_cod_data_source_file cg060151zsi20060331_124808.cif
_cod_data_source_block 2081ymz_ry3_(acetone)
_cod_depositor_comments
;
The following automatic conversions were performed:

'_symmetry_cell_setting' value 'Monoclinic' changed to 'monoclinic'
according to
/usr/data/users/saulius/automatic-downloads/retrospective/ACS/lib/dictionaries/cif_core.dic
dictionary named 'cif_core.dic' version 2.4.2 from 2011-04-26.

Automatic conversion script
Id: cif_fix_values 2281 2013-09-26 08:29:07Z andrius 
;
_cod_original_cell_volume 1008.9(7)
_cod_original_sg_symbol_H-M P2(1)
_cod_database_code 4511506

loop_
_symmetry_equiv_pos_as_xyz
'x, y, z'
'-x, y+1/2, -z'

loop_
_atom_site_label
_atom_site_type_symbol
_atom_site_fract_x
_atom_site_fract_y
_atom_site_fract_z
_atom_site_U_iso_or_equiv
_atom_site_adp_type
_atom_site_occupancy
_atom_site_symmetry_multiplicity
_atom_site_calc_flag
_atom_site_refinement_flags
C2 C 1.1247(4) 0.13892(14) 1.08319(18) 0.0161(6) Uani 1 1 d .
N1 N 0.9122(3) 0.15108(13) 0.89085(14) 0.0191(5) Uani 1 1 d .
C1 C 1.1288(4) 0.13468(14) 0.96190(17) 0.0178(6) Uani 1 1 d .
O2 O 0.7421(3) 0.20275(10) 0.93499(11) 0.0226(4) Uani 1 1 d .
H2 H 0.6107 0.1742 0.9335 0.034 Uiso 1 1 calc R
O1 O 1.3192(3) 0.11387(10) 0.92804(11) 0.0235(4) Uani 1 1 d .
C7 C 0.9399(4) 0.09884(14) 1.13061(17) 0.0194(5) Uani 1 1 d .
H7 H 0.8018 0.0726 1.0846 0.023 Uiso 1 1 calc R
C9 C 1.0207(4) 0.09464(14) 0.71640(18) 0.0210(5) Uani 1 1 d .
H9 H 1.1604 0.0650 0.7567 0.025 Uiso 1 1 calc R
C13 C 0.6629(4) 0.18636(15) 0.71250(18) 0.0226(6) Uani 1 1 d .
H13 H 0.5574 0.2202 0.7497 0.027 Uiso 1 1 calc R
C3 C 1.3252(4) 0.17733(14) 1.15158(17) 0.0204(6) Uani 1 1 d .
H3 H 1.4539 0.2034 1.1202 0.024 Uiso 1 1 calc R
C11 C 0.7622(4) 0.13084(16) 0.54235(17) 0.0243(6) Uani 1 1 d .
H11 H 0.7273 0.1265 0.4640 0.029 Uiso 1 1 calc R
C8 C 0.8671(4) 0.14493(15) 0.77253(18) 0.0194(5) Uani 1 1 d .
C6 C 0.9575(4) 0.09721(14) 1.24428(17) 0.0213(6) Uani 1 1 d .
H6 H 0.8336 0.0687 1.2764 0.026 Uiso 1 1 calc R
C4 C 1.3382(4) 0.17777(14) 1.26512(18) 0.0208(6) Uani 1 1 d .
H4 H 1.4726 0.2060 1.3112 0.025 Uiso 1 1 calc R
C5 C 1.1566(4) 0.13735(16) 1.31145(17) 0.0228(6) Uani 1 1 d .
H5 H 1.1675 0.1369 1.3895 0.027 Uiso 1 1 calc R
C12 C 0.6108(4) 0.17885(15) 0.59776(19) 0.0254(6) Uani 1 1 d .
H12 H 0.4690 0.2072 0.5574 0.030 Uiso 1 1 calc R
C10 C 0.9677(4) 0.08857(15) 0.60279(17) 0.0235(5) Uani 1 1 d .
H10 H 1.0728 0.0551 0.5651 0.028 Uiso 1 1 calc R
C20 C 0.4646(4) 0.43447(14) 1.18370(17) 0.0219(6) Uani 1 1 d .
H20 H 0.3303 0.4645 1.1398 0.026 Uiso 1 1 calc R
O4 O 0.2570(3) 0.33622(10) 0.98539(11) 0.0226(4) Uani 1 1 d .
H4A H 0.1276 0.3659 0.9843 0.034 Uiso 1 1 calc R
O3 O 0.8353(3) 0.42475(10) 0.97857(11) 0.0236(4) Uani 1 1 d .
C21 C 0.3891(4) 0.39035(16) 0.82292(17) 0.0184(5) Uani 1 1 d .
C16 C 0.8385(4) 0.34917(14) 1.19828(16) 0.0217(6) Uani 1 1 d .
H16 H 0.9622 0.3219 1.1648 0.026 Uiso 1 1 calc R
C23 C 0.4897(4) 0.43958(16) 0.65035(17) 0.0234(6) Uani 1 1 d .
H23 H 0.5963 0.4707 0.6109 0.028 Uiso 1 1 calc R
C18 C 0.6765(4) 0.38619(16) 1.36127(17) 0.0241(5) Uani 1 1 d .
H18 H 0.6877 0.3836 1.4392 0.029 Uiso 1 1 calc R
C25 C 0.1287(4) 0.35184(16) 0.65038(17) 0.0244(6) Uani 1 1 d .
H25 H -0.0124 0.3224 0.6110 0.029 Uiso 1 1 calc R
N2 N 0.4300(3) 0.38655(13) 0.94090(13) 0.0185(4) Uani 1 1 d .
C14 C 0.6459(4) 0.40182(15) 1.01224(18) 0.0192(6) Uani 1 1 d .
C19 C 0.4828(4) 0.43155(15) 1.29708(18) 0.0229(6) Uani 1 1 d .
H19 H 0.3630 0.4605 1.3313 0.027 Uiso 1 1 calc R
C22 C 0.5439(4) 0.43696(15) 0.76557(18) 0.0217(5) Uani 1 1 d .
H22 H 0.6850 0.4667 0.8045 0.026 Uiso 1 1 calc R
C15 C 0.6434(4) 0.39328(14) 1.13313(16) 0.0197(5) Uani 1 1 d .
C17 C 0.8526(4) 0.34494(15) 1.31206(18) 0.0238(5) Uani 1 1 d .
H17 H 0.9839 0.3136 1.3562 0.029 Uiso 1 1 calc R
C24 C 0.2827(4) 0.39753(16) 0.59260(17) 0.0240(5) Uani 1 1 d .
H24 H 0.2468 0.4000 0.5141 0.029 Uiso 1 1 calc R
C26 C 0.1774(4) 0.34855(14) 0.76443(18) 0.0231(6) Uani 1 1 d .
H26 H 0.0683 0.3182 0.8033 0.028 Uiso 1 1 calc R

loop_
_atom_site_aniso_label
_atom_site_aniso_U_11
_atom_site_aniso_U_22
_atom_site_aniso_U_33
_atom_site_aniso_U_23
_atom_site_aniso_U_13
_atom_site_aniso_U_12
C2 0.0144(14) 0.0131(11) 0.0205(13) 0.0009(10) 0.0022(10) 0.0027(10)
N1 0.0160(12) 0.0195(10) 0.0238(11) -0.0007(9) 0.0088(9) 0.0033(8)
C1 0.0127(16) 0.0137(12) 0.0265(14) -0.0006(10) 0.0020(11) -0.0014(9)
O2 0.0150(9) 0.0264(9) 0.0277(9) -0.0040(7) 0.0073(7) 0.0026(6)
O1 0.0163(10) 0.0263(9) 0.0285(9) -0.0028(7) 0.0059(7) 0.0018(7)
C7 0.0136(13) 0.0175(11) 0.0258(12) -0.0043(11) -0.0003(9) -0.0001(9)
C9 0.0177(13) 0.0208(14) 0.0245(12) 0.0034(10) 0.0037(10) 0.0028(10)
C13 0.0221(15) 0.0200(13) 0.0257(14) -0.0005(11) 0.0045(10) 0.0016(12)
C3 0.0182(14) 0.0166(12) 0.0273(13) 0.0026(10) 0.0067(10) 0.0030(10)
C11 0.0270(16) 0.0259(14) 0.0194(12) 0.0002(11) 0.0022(10) -0.0035(11)
C8 0.0209(14) 0.0157(11) 0.0214(12) 0.0007(11) 0.0031(10) -0.0046(10)
C6 0.0196(13) 0.0195(12) 0.0263(13) 0.0010(11) 0.0081(10) 0.0005(11)
C4 0.0202(14) 0.0182(12) 0.0214(13) -0.0015(10) -0.0033(10) 0.0017(11)
C5 0.0273(15) 0.0216(12) 0.0195(13) 0.0012(11) 0.0043(10) 0.0049(10)
C12 0.0234(14) 0.0230(13) 0.0274(13) 0.0025(11) -0.0018(10) 0.0030(11)
C10 0.0251(13) 0.0256(13) 0.0212(12) 0.0001(11) 0.0077(9) 0.0021(10)
C20 0.0185(15) 0.0186(12) 0.0282(13) 0.0035(12) 0.0028(10) -0.0006(11)
O4 0.0142(10) 0.0249(9) 0.0293(9) 0.0065(7) 0.0057(7) 0.0000(7)
O3 0.0183(11) 0.0265(9) 0.0267(9) 0.0020(7) 0.0062(7) -0.0006(7)
C21 0.0163(12) 0.0173(12) 0.0216(11) -0.0007(11) 0.0038(9) 0.0027(11)
C16 0.0205(14) 0.0189(11) 0.0261(13) -0.0044(11) 0.0052(10) 0.0011(10)
C23 0.0192(15) 0.0222(13) 0.0312(14) 0.0021(11) 0.0109(10) 0.0002(11)
C18 0.0278(14) 0.0227(12) 0.0220(12) -0.0020(11) 0.0049(10) -0.0052(11)
C25 0.0192(15) 0.0271(14) 0.0254(12) -0.0026(12) -0.0002(9) -0.0025(11)
N2 0.0139(10) 0.0196(10) 0.0232(10) 0.0015(9) 0.0064(8) -0.0015(8)
C14 0.0166(16) 0.0135(13) 0.0277(13) -0.0007(10) 0.0046(11) 0.0031(10)
C19 0.0207(14) 0.0216(12) 0.0286(14) -0.0036(11) 0.0106(10) -0.0006(10)
C22 0.0206(14) 0.0209(12) 0.0236(12) -0.0033(11) 0.0041(10) -0.0013(10)
C15 0.0171(13) 0.0161(12) 0.0256(13) -0.0035(11) 0.0034(10) -0.0026(10)
C17 0.0206(13) 0.0207(12) 0.0286(12) -0.0026(11) 0.0003(9) 0.0004(10)
C24 0.0250(14) 0.0266(13) 0.0201(12) -0.0017(11) 0.0033(10) 0.0026(11)
C26 0.0168(14) 0.0238(12) 0.0295(13) 0.0035(11) 0.0067(10) -0.0028(11)

loop_
_atom_type_symbol
_atom_type_description
_atom_type_scat_dispersion_real
_atom_type_scat_dispersion_imag
_atom_type_scat_source
C C 0.0033 0.0016 'International Tables Vol C Tables 4.2.6.8 and 6.1.1.4'
H H 0.0000 0.0000 'International Tables Vol C Tables 4.2.6.8 and 6.1.1.4'
N N 0.0061 0.0033 'International Tables Vol C Tables 4.2.6.8 and 6.1.1.4'
O O 0.0106 0.0060 'International Tables Vol C Tables 4.2.6.8 and 6.1.1.4'

loop_
_geom_angle_atom_site_label_1
_geom_angle_atom_site_label_2
_geom_angle_atom_site_label_3
_geom_angle
C3 C2 C7 119.2(2)
C3 C2 C1 118.0(2)
C7 C2 C1 122.52(18)
C1 N1 O2 114.83(16)
C1 N1 C8 127.52(17)
O2 N1 C8 114.94(15)
O1 C1 N1 121.71(18)
O1 C1 C2 120.70(18)
N1 C1 C2 117.53(18)
N1 O2 H2 109.5
C6 C7 C2 120.22(19)
C6 C7 H7 119.9
C2 C7 H7 119.9
C10 C9 C8 119.72(19)
C10 C9 H9 120.1
C8 C9 H9 120.1
C8 C13 C12 120.4(2)
C8 C13 H13 119.8
C12 C13 H13 119.8
C4 C3 C2 120.3(2)
C4 C3 H3 119.8
C2 C3 H3 119.8
C12 C11 C10 119.02(19)
C12 C11 H11 120.5
C10 C11 H11 120.5
C13 C8 C9 119.2(2)
C13 C8 N1 119.34(19)
C9 C8 N1 121.45(19)
C7 C6 C5 119.9(2)
C7 C6 H6 120.0
C5 C6 H6 120.0
C5 C4 C3 120.2(2)
C5 C4 H4 119.9
C3 C4 H4 119.9
C4 C5 C6 120.1(2)
C4 C5 H5 119.9
C6 C5 H5 119.9
C11 C12 C13 120.7(2)
C11 C12 H12 119.6
C13 C12 H12 119.6
C9 C10 C11 121.00(19)
C9 C10 H10 119.5
C11 C10 H10 119.5
C19 C20 C15 120.2(2)
C19 C20 H20 119.9
C15 C20 H20 119.9
N2 O4 H4A 109.5
C22 C21 C26 119.73(19)
C22 C21 N2 122.32(19)
C26 C21 N2 117.88(18)
C17 C16 C15 120.1(2)
C17 C16 H16 119.9
C15 C16 H16 119.9
C24 C23 C22 121.0(2)
C24 C23 H23 119.5
C22 C23 H23 119.5
C17 C18 C19 120.18(19)
C17 C18 H18 119.9
C19 C18 H18 119.9
C26 C25 C24 120.85(19)
C26 C25 H25 119.6
C24 C25 H25 119.6
C14 N2 O4 114.50(16)
C14 N2 C21 127.40(16)
O4 N2 C21 114.93(15)
O3 C14 N2 121.42(18)
O3 C14 C15 120.94(18)
N2 C14 C15 117.60(19)
C20 C19 C18 120.0(2)
C20 C19 H19 120.0
C18 C19 H19 120.0
C21 C22 C23 119.3(2)
C21 C22 H22 120.4
C23 C22 H22 120.4
C16 C15 C20 119.34(18)
C16 C15 C14 118.14(19)
C20 C15 C14 122.27(19)
C18 C17 C16 120.2(2)
C18 C17 H17 119.9
C16 C17 H17 119.9
C25 C24 C23 119.33(19)
C25 C24 H24 120.3
C23 C24 H24 120.3
C25 C26 C21 119.78(19)
C25 C26 H26 120.1
C21 C26 H26 120.1

loop_
_geom_bond_atom_site_label_1
_geom_bond_atom_site_label_2
_geom_bond_distance
C2 C3 1.390(3)
C2 C7 1.397(3)
C2 C1 1.496(3)
N1 C1 1.369(3)
N1 O2 1.401(2)
N1 C8 1.434(3)
C1 O1 1.234(3)
O2 H2 0.8400
C7 C6 1.383(3)
C7 H7 0.9500
C9 C10 1.378(3)
C9 C8 1.406(3)
C9 H9 0.9500
C13 C8 1.380(3)
C13 C12 1.393(3)
C13 H13 0.9500
C3 C4 1.384(3)
C3 H3 0.9500
C11 C12 1.374(3)
C11 C10 1.393(3)
C11 H11 0.9500
C6 C5 1.389(3)
C6 H6 0.9500
C4 C5 1.378(3)
C4 H4 0.9500
C5 H5 0.9500
C12 H12 0.9500
C10 H10 0.9500
C20 C19 1.380(3)
C20 C15 1.400(3)
C20 H20 0.9500
O4 N2 1.404(2)
O4 H4A 0.8400
O3 C14 1.237(3)
C21 C22 1.391(3)
C21 C26 1.406(3)
C21 N2 1.428(3)
C16 C17 1.388(3)
C16 C15 1.391(3)
C16 H16 0.9500
C23 C24 1.385(3)
C23 C22 1.395(3)
C23 H23 0.9500
C18 C17 1.379(3)
C18 C19 1.390(3)
C18 H18 0.9500
C25 C26 1.380(3)
C25 C24 1.384(3)
C25 H25 0.9500
N2 C14 1.365(3)
C14 C15 1.494(3)
C19 H19 0.9500
C22 H22 0.9500
C17 H17 0.9500
C24 H24 0.9500
C26 H26 0.9500
